data_1547175
loop_
_publ_author_name
'Hu, Xiaofan'
'Yan, Jingling'
'Wang, Yongxia'
'Mu, Hongliang'
'wang, zikun'
'Cheng, Haiyang'
'Zhao, Fengyu'
'Wang, Zhen'

_publ_section_title
;
 Colorless polyimides derived from 2R, 5R, 7S,
 10S-naphthanetetracarboxylic dianhydride
;
_journal_name_full 'Polym. Chem.'
_journal_paper_doi 10.1039/C7PY01048F
_journal_year 2017
_chemical_formula_sum 'C14 H14 O6'
_chemical_formula_weight 278.25
_chemical_name_systematic
; 
 ? 
;
_space_group_IT_number 14
_symmetry_cell_setting monoclinic
_symmetry_space_group_name_Hall '-P 2ybc'
_symmetry_space_group_name_H-M 'P 1 21/c 1'
_atom_sites_solution_hydrogens geom
_atom_sites_solution_primary direct
_atom_sites_solution_secondary difmap
_audit_creation_method SHELXL-97
_audit_update_record
;
2017-06-12 deposited with the CCDC.
2017-09-13 downloaded from the CCDC.
;
_cell_angle_alpha 90.00
_cell_angle_beta 102.544(2)
_cell_angle_gamma 90.00
_cell_formula_units_Z 4
_cell_length_a 10.7247(11)
_cell_length_b 7.7401(8)
_cell_length_c 14.5763(16)
_cell_measurement_reflns_used 1086
_cell_measurement_temperature 185(2)
_cell_measurement_theta_max 21.0290
_cell_measurement_theta_min 2.8632
_cell_volume 1181.1(2)
_computing_structure_refinement 'SHELXL-97 (Sheldrick, 1997)'
_computing_structure_solution 'SHELXS-97 (Sheldrick, 1990)'
_diffrn_ambient_temperature 185(2)
_diffrn_measured_fraction_theta_full 0.996
_diffrn_measured_fraction_theta_max 0.996
_diffrn_measurement_device_type 'Bruker APEX CCD'
_diffrn_radiation_monochromator graphite
_diffrn_radiation_source 'fine-focus sealed tube'
_diffrn_radiation_type MoK\a
_diffrn_radiation_wavelength 0.71073
_diffrn_reflns_av_R_equivalents 0.0377
_diffrn_reflns_av_sigmaI/netI 0.0409
_diffrn_reflns_limit_h_max 13
_diffrn_reflns_limit_h_min -13
_diffrn_reflns_limit_k_max 9
_diffrn_reflns_limit_k_min -9
_diffrn_reflns_limit_l_max 17
_diffrn_reflns_limit_l_min -13
_diffrn_reflns_number 7106
_diffrn_reflns_theta_full 26.04
_diffrn_reflns_theta_max 26.04
_diffrn_reflns_theta_min 1.95
_exptl_absorpt_coefficient_mu 0.124
_exptl_absorpt_correction_T_max 0.9698
_exptl_absorpt_correction_T_min 0.9569
_exptl_absorpt_correction_type multi-scan
_exptl_absorpt_process_details SADABS
_exptl_crystal_colour colorless
_exptl_crystal_density_diffrn 1.565
_exptl_crystal_density_method 'not measured'
_exptl_crystal_description plate
_exptl_crystal_F_000 584
_exptl_crystal_size_max 0.36
_exptl_crystal_size_mid 0.25
_exptl_crystal_size_min 0.25
_refine_diff_density_max 0.538
_refine_diff_density_min -0.407
_refine_diff_density_rms 0.167
_refine_ls_extinction_method none
_refine_ls_goodness_of_fit_ref 1.024
_refine_ls_hydrogen_treatment mixed
_refine_ls_matrix_type full
_refine_ls_number_parameters 181
_refine_ls_number_reflns 2319
_refine_ls_number_restraints 0
_refine_ls_restrained_S_all 1.024
_refine_ls_R_factor_all 0.1136
_refine_ls_R_factor_gt 0.0612
_refine_ls_shift/su_max 0.048
_refine_ls_shift/su_mean 0.009
_refine_ls_structure_factor_coef Fsqd
_refine_ls_weighting_details 'calc w=1/[\s^2^(Fo^2^)+(0.1556P)^2^+0.0000P] where P=(Fo^2^+2Fc^2^)/3'
_refine_ls_weighting_scheme calc
_refine_ls_wR_factor_gt 0.1661
_refine_ls_wR_factor_ref 0.2413
_reflns_number_gt 1405
_reflns_number_total 2319
_reflns_threshold_expression >2sigma(I)
_cod_data_source_file c7py01048f2.cif
_cod_data_source_block hxf
_cod_depositor_comments
;
The following automatic conversions were performed:

'_symmetry_cell_setting' value 'Monoclinic' changed to 'monoclinic'
according to
/home/data/users/saulius/crontab/automatic-downloads/rss-feeds/RSC/lib/dictionaries/cif_core.dic
dictionary named 'cif_core.dic' version 2.4.2 from 2011-04-26.

Automatic conversion script
Id: cif_fix_values 4973 2017-02-22 13:04:09Z antanas 
;
_cod_original_sg_symbol_H-M P2(1)/c
_cod_database_code 1547175

loop_
_symmetry_equiv_pos_as_xyz
'x, y, z'
'-x, y+1/2, -z+1/2'
'-x, -y, -z'
'x, -y-1/2, z-1/2'

loop_
_atom_site_label
_atom_site_type_symbol
_atom_site_fract_x
_atom_site_fract_y
_atom_site_fract_z
_atom_site_U_iso_or_equiv
_atom_site_adp_type
_atom_site_occupancy
_atom_site_symmetry_multiplicity
_atom_site_calc_flag
_atom_site_refinement_flags
O2 O 0.9998(2) 0.0385(3) 0.37067(16) 0.0559(7) Uani 1 1 d .
C5 C 0.6808(3) 0.0607(4) 0.37784(19) 0.0377(7) Uani 1 1 d .
H5A H 0.5916 0.1064 0.3672 0.045 Uiso 1 1 calc R
O5 O 0.6104(2) -0.1293(4) 0.51928(19) 0.0645(8) Uani 1 1 d .
C6 C 0.7448(3) 0.1437(4) 0.30311(19) 0.0378(7) Uani 1 1 d .
H6A H 0.6761 0.2040 0.2569 0.045 Uiso 1 1 calc R
O3 O 0.9583(3) -0.2128(3) 0.3028(2) 0.0725(8) Uani 1 1 d .
O1 O 1.0552(2) 0.2814(4) 0.4419(2) 0.0860(10) Uani 1 1 d .
C12 C 0.9220(3) -0.0683(5) 0.3071(2) 0.0482(8) Uani 1 1 d .
C1 C 0.8443(3) 0.2795(4) 0.3445(2) 0.0457(8) Uani 1 1 d .
H1A H 0.8568 0.3540 0.2912 0.055 Uiso 1 1 calc R
C7 C 0.8042(3) 0.0100(4) 0.2483(2) 0.0458(8) Uani 1 1 d .
H7A H 0.8312 0.0735 0.1962 0.055 Uiso 1 1 calc R
O6 O 0.5328(3) -0.3350(4) 0.4201(3) 0.0897(11) Uani 1 1 d .
C10 C 0.6721(3) -0.1346(4) 0.3676(2) 0.0452(8) Uani 1 1 d .
H10A H 0.7611 -0.1804 0.3866 0.054 Uiso 1 1 calc R
O4 O 0.6877(3) 0.0662(4) 0.62521(18) 0.0873(10) Uani 1 1 d .
C4 C 0.7467(3) 0.1047(4) 0.4777(2) 0.0461(8) Uani 1 1 d .
H4A H 0.8345 0.0543 0.4878 0.055 Uiso 1 1 calc R
C13 C 0.6824(4) 0.0173(5) 0.5468(2) 0.0597(10) Uani 1 1 d .
C11 C 0.9717(3) 0.2078(5) 0.3894(2) 0.0523(9) Uani 1 1 d .
C14 C 0.5986(3) -0.2101(5) 0.4330(3) 0.0579(10) Uani 1 1 d .
C2 C 0.7913(4) 0.3963(5) 0.4122(3) 0.0598(10) Uani 1 1 d .
H2A H 0.8537 0.4893 0.4350 0.072 Uiso 1 1 calc R
H2B H 0.7114 0.4511 0.3777 0.072 Uiso 1 1 calc R
C9 C 0.6216(4) -0.1877(5) 0.2666(3) 0.0614(10) Uani 1 1 d .
H9A H 0.5354 -0.1377 0.2439 0.074 Uiso 1 1 calc R
H9B H 0.6137 -0.3150 0.2630 0.074 Uiso 1 1 calc R
C8 C 0.7097(4) -0.1269(5) 0.2028(2) 0.0610(10) Uani 1 1 d .
H8A H 0.7574 -0.2275 0.1862 0.073 Uiso 1 1 calc R
H8B H 0.6569 -0.0799 0.1439 0.073 Uiso 1 1 calc R
C3 C 0.7640(4) 0.2978(5) 0.4964(3) 0.0627(10) Uani 1 1 d .
H3A H 0.8356 0.3160 0.5511 0.075 Uiso 1 1 calc R
H3B H 0.6857 0.3450 0.5124 0.075 Uiso 1 1 calc R

loop_
_atom_site_aniso_label
_atom_site_aniso_U_11
_atom_site_aniso_U_22
_atom_site_aniso_U_33
_atom_site_aniso_U_23
_atom_site_aniso_U_13
_atom_site_aniso_U_12
O2 0.0406(12) 0.0688(16) 0.0565(15) 0.0005(13) 0.0067(11) 0.0094(11)
C5 0.0339(14) 0.0418(16) 0.0372(15) 0.0040(13) 0.0075(12) 0.0035(13)
O5 0.0606(15) 0.0712(18) 0.0703(18) 0.0287(15) 0.0331(13) 0.0138(14)
C6 0.0325(14) 0.0437(16) 0.0355(14) 0.0043(13) 0.0036(11) 0.0050(13)
O3 0.0724(17) 0.0665(18) 0.0842(19) -0.0054(15) 0.0290(15) 0.0231(14)
O1 0.0523(15) 0.103(2) 0.093(2) -0.0325(18) -0.0043(15) -0.0146(15)
C12 0.0441(17) 0.060(2) 0.0450(18) -0.0038(16) 0.0208(14) 0.0052(16)
C1 0.0475(17) 0.0423(17) 0.0474(17) 0.0035(14) 0.0107(14) -0.0027(14)
C7 0.0533(19) 0.0554(19) 0.0299(15) -0.0025(14) 0.0118(13) 0.0003(15)
O6 0.0740(19) 0.0683(19) 0.137(3) 0.0213(19) 0.0450(19) -0.0155(16)
C10 0.0419(16) 0.0414(17) 0.0530(19) 0.0052(14) 0.0115(14) 0.0004(14)
O4 0.117(2) 0.107(2) 0.0475(16) 0.0130(15) 0.0389(17) 0.035(2)
C4 0.0462(17) 0.0546(19) 0.0377(16) -0.0002(14) 0.0096(13) 0.0118(15)
C13 0.061(2) 0.078(3) 0.045(2) 0.0167(19) 0.0222(16) 0.033(2)
C11 0.0429(18) 0.065(2) 0.0493(19) -0.0022(17) 0.0110(15) -0.0080(17)
C14 0.0445(19) 0.056(2) 0.076(3) 0.0198(19) 0.0205(17) 0.0081(17)
C2 0.068(2) 0.0405(18) 0.069(2) -0.0076(17) 0.0123(19) 0.0043(17)
C9 0.059(2) 0.051(2) 0.068(2) -0.0073(18) 0.0012(19) -0.0117(17)
C8 0.068(2) 0.067(2) 0.0440(19) -0.0130(17) 0.0026(17) -0.0053(19)
C3 0.069(2) 0.063(2) 0.057(2) -0.0166(19) 0.0169(18) 0.0026(19)

loop_
_atom_type_symbol
_atom_type_description
_atom_type_scat_dispersion_real
_atom_type_scat_dispersion_imag
_atom_type_scat_source
C C 0.0033 0.0016 'International Tables Vol C Tables 4.2.6.8 and 6.1.1.4'
H H 0.0000 0.0000 'International Tables Vol C Tables 4.2.6.8 and 6.1.1.4'
O O 0.0106 0.0060 'International Tables Vol C Tables 4.2.6.8 and 6.1.1.4'

loop_
_geom_angle_atom_site_label_1
_geom_angle_atom_site_label_2
_geom_angle_atom_site_label_3
_geom_angle
C12 O2 C11 125.0(3)
C4 C5 C10 108.9(3)
C4 C5 C6 113.4(2)
C10 C5 C6 111.8(2)
C4 C5 H5A 107.5
C10 C5 H5A 107.5
C6 C5 H5A 107.5
C13 O5 C14 124.7(3)
C1 C6 C7 109.8(2)
C1 C6 C5 112.8(2)
C7 C6 C5 112.7(3)
C1 C6 H6A 107.1
C7 C6 H6A 107.1
C5 C6 H6A 107.1
O3 C12 O2 116.2(3)
O3 C12 C7 126.6(3)
O2 C12 C7 117.1(3)
C11 C1 C6 114.4(3)
C11 C1 C2 111.7(3)
C6 C1 C2 109.6(3)
C11 C1 H1A 106.9
C6 C1 H1A 106.9
C2 C1 H1A 106.9
C12 C7 C8 111.7(3)
C12 C7 C6 111.8(2)
C8 C7 C6 112.8(3)
C12 C7 H7A 106.7
C8 C7 H7A 106.7
C6 C7 H7A 106.7
C14 C10 C9 113.0(3)
C14 C10 C5 111.0(3)
C9 C10 C5 111.5(3)
C14 C10 H10A 107.0
C9 C10 H10A 107.0
C5 C10 H10A 107.0
C13 C4 C5 111.0(3)
C13 C4 C3 112.2(3)
C5 C4 C3 113.9(3)
C13 C4 H4A 106.4
C5 C4 H4A 106.4
C3 C4 H4A 106.4
O4 C13 O5 116.5(4)
O4 C13 C4 124.6(4)
O5 C13 C4 119.0(3)
O1 C11 O2 114.5(3)
O1 C11 C1 126.6(3)
O2 C11 C1 118.9(3)
O6 C14 O5 116.4(3)
O6 C14 C10 126.9(4)
O5 C14 C10 116.7(3)
C3 C2 C1 112.7(3)
C3 C2 H2A 109.1
C1 C2 H2A 109.1
C3 C2 H2B 109.1
C1 C2 H2B 109.1
H2A C2 H2B 107.8
C10 C9 C8 111.6(3)
C10 C9 H9A 109.3
C8 C9 H9A 109.3
C10 C9 H9B 109.3
C8 C9 H9B 109.3
H9A C9 H9B 108.0
C7 C8 C9 113.0(3)
C7 C8 H8A 109.0
C9 C8 H8A 109.0
C7 C8 H8B 109.0
C9 C8 H8B 109.0
H8A C8 H8B 107.8
C4 C3 C2 112.6(3)
C4 C3 H3A 109.1
C2 C3 H3A 109.1
C4 C3 H3B 109.1
C2 C3 H3B 109.1
H3A C3 H3B 107.8

loop_
_geom_bond_atom_site_label_1
_geom_bond_atom_site_label_2
_geom_bond_distance
O2 C12 1.379(4)
O2 C11 1.385(4)
C5 C4 1.513(4)
C5 C10 1.519(4)
C5 C6 1.548(4)
C5 H5A 1.0000
O5 C13 1.382(5)
O5 C14 1.386(5)
C6 C1 1.525(4)
C6 C7 1.528(4)
C6 H6A 1.0000
O3 C12 1.190(4)
O1 C11 1.188(4)
C12 C7 1.493(4)
C1 C11 1.489(5)
C1 C2 1.536(5)
C1 H1A 1.0000
C7 C8 1.515(5)
C7 H7A 1.0000
O6 C14 1.188(4)
C10 C14 1.482(5)
C10 C9 1.512(5)
C10 H10A 1.0000
O4 C13 1.193(4)
C4 C13 1.500(5)
C4 C3 1.524(5)
C4 H4A 1.0000
C2 C3 1.526(5)
C2 H2A 0.9900
C2 H2B 0.9900
C9 C8 1.536(5)
C9 H9A 0.9900
C9 H9B 0.9900
C8 H8A 0.9900
C8 H8B 0.9900
C3 H3A 0.9900
C3 H3B 0.9900
